data_4034211
loop_
_publ_author_name
'Oubaha, Hamid'
'Demitri, Nicola'
'Rault-Berthelot, Jo\"elle'
'Dubois, Philippe'
'Coulembier, Olivier'
'Bonifazi, Davide'

_publ_section_title
;
 Photoactive Boron-Nitrogen-Carbon Hybrids: From Azo-borazines to
 Polymeric Materials.
;
_journal_issue 14
_journal_name_full 'The Journal of organic chemistry'
_journal_page_first 9101
_journal_page_last 9116
_journal_paper_doi 10.1021/acs.joc.9b01046
_journal_volume 84
_journal_year 2019
_chemical_formula_moiety 'C60 H84 B3 N3 O3 Si3, 0.5(C3 H6 O)'
_chemical_formula_sum 'C61.5 H87 B3 N3 O3.5 Si3'
_chemical_formula_weight 1041.04
_chemical_name_common 'Tert-butyldimethylsilyl (TBDMS)-protected borazine'
_space_group_crystal_system triclinic
_space_group_IT_number 2
_space_group_name_Hall '-P 1'
_space_group_name_H-M_alt 'P -1'
_atom_sites_solution_hydrogens mixed
_atom_sites_solution_primary direct
_atom_sites_solution_secondary difmap
_audit_creation_method SHELXL-2018/3
_cell_angle_alpha 114.820(10)
_cell_angle_beta 95.050(6)
_cell_angle_gamma 91.000(6)
_cell_formula_units_Z 2
_cell_length_a 10.840(2)
_cell_length_b 17.260(3)
_cell_length_c 18.410(4)
_cell_measurement_reflns_used 6213
_cell_measurement_temperature 100(2)
_cell_measurement_theta_max 24.624
_cell_measurement_theta_min 1.207
_cell_volume 3108.5(11)
_computing_cell_refinement 'XDS (Kabsch, 2010)'
_computing_data_collection 'Elettra XRD1 Data Collection SW'
_computing_data_reduction 'XDS (Kabsch, 2010)'
_computing_molecular_graphics 'Ortep3 for Windows - Coot'
_computing_publication_material 'enCIFer - publCIF'
_computing_structure_refinement 'SHELXL-2018/3 (Sheldrick, 2015)'
_computing_structure_solution 'Sir2014 (Burla, 2015)'
_diffrn_ambient_temperature 100(2)
_diffrn_measured_fraction_theta_full 0.989
_diffrn_measured_fraction_theta_max 0.973
_diffrn_measurement_device_type
;
'Huber 4-circles Kappa Goniometer, Pilatus 2M detector'
;
_diffrn_measurement_method 'Rotating crystal'
_diffrn_radiation_type Synchrotron
_diffrn_radiation_wavelength 0.700
_diffrn_reflns_av_R_equivalents 0.0174
_diffrn_reflns_av_unetI/netI 0.0121
_diffrn_reflns_Laue_measured_fraction_full 0.989
_diffrn_reflns_Laue_measured_fraction_max 0.973
_diffrn_reflns_limit_h_max 15
_diffrn_reflns_limit_h_min -15
_diffrn_reflns_limit_k_max 24
_diffrn_reflns_limit_k_min -24
_diffrn_reflns_limit_l_max 26
_diffrn_reflns_limit_l_min -26
_diffrn_reflns_number 113320
_diffrn_reflns_point_group_measured_fraction_full 0.989
_diffrn_reflns_point_group_measured_fraction_max 0.973
_diffrn_reflns_theta_full 24.835
_diffrn_reflns_theta_max 30.000
_diffrn_reflns_theta_min 1.207
_diffrn_source 'Elettra Synchrotron - XRD1 BL'
_diffrn_standards_decay_% 0
_diffrn_standards_interval_count 0
_diffrn_standards_number 0
_exptl_absorpt_coefficient_mu 0.115
_exptl_absorpt_correction_type none
_exptl_crystal_colour Colourless
_exptl_crystal_density_diffrn 1.112
_exptl_crystal_description 'Thin plate'
_exptl_crystal_F_000 1124
_exptl_crystal_size_max 0.080
_exptl_crystal_size_mid 0.030
_exptl_crystal_size_min 0.030
_refine_diff_density_max 1.242
_refine_diff_density_min -0.673
_refine_diff_density_rms 0.071
_refine_ls_extinction_coef 0.0284(17)
_refine_ls_extinction_expression Fc^*^=kFc[1+0.001xFc^2^\l^3^/sin(2\q)]^-1/4^
_refine_ls_extinction_method 'SHELXL-2018/3 (Sheldrick 2018)'
_refine_ls_goodness_of_fit_ref 1.027
_refine_ls_hydrogen_treatment mixed
_refine_ls_matrix_type full
_refine_ls_number_parameters 753
_refine_ls_number_reflns 18488
_refine_ls_number_restraints 46
_refine_ls_restrained_S_all 1.030
_refine_ls_R_factor_all 0.0529
_refine_ls_R_factor_gt 0.0521
_refine_ls_shift/su_max 0.003
_refine_ls_shift/su_mean 0.000
_refine_ls_structure_factor_coef Fsqd
_refine_ls_weighting_details 'w=1/[\s^2^(Fo^2^)+(0.0784P)^2^+1.3653P] where P=(Fo^2^+2Fc^2^)/3'
_refine_ls_weighting_scheme calc
_refine_ls_wR_factor_gt 0.1421
_refine_ls_wR_factor_ref 0.1426
_reflns_Friedel_coverage 0.000
_reflns_number_gt 18063
_reflns_number_total 18488
_reflns_threshold_expression 'I > 2\s(I)'
_cod_data_source_file jo9b01046_si_002.cif
_cod_data_source_block 3
_cod_original_formula_sum 'C61.50 H87 B3 N3 O3.50 Si3'
_cod_database_code 4034211
_shelx_shelxl_version_number 2018/3
_shelx_space_group_comment
;
The symmetry employed for this shelxl refinement is uniquely defined
by the following loop, which should always be used as a source of
symmetry information in preference to the above space-group names.
They are only intended as comments.
;
_shelx_estimated_absorpt_t_min 0.991
_shelx_estimated_absorpt_t_max 0.997

loop_
_space_group_symop_operation_xyz
'x, y, z'
'-x, -y, -z'

loop_
_atom_site_label
_atom_site_type_symbol
_atom_site_fract_x
_atom_site_fract_y
_atom_site_fract_z
_atom_site_U_iso_or_equiv
_atom_site_adp_type
_atom_site_occupancy
_atom_site_site_symmetry_order
_atom_site_calc_flag
_atom_site_refinement_flags_posn
_atom_site_refinement_flags_adp
_atom_site_refinement_flags_occupancy
_atom_site_disorder_assembly
_atom_site_disorder_group
O_11 O 0.5602(8) 0.4398(5) 0.0311(5) 0.167(3) Uiso 0.5 1 d D . P . .
C_11 C 0.5194(6) 0.5000(4) 0.0247(4) 0.0841(16) Uiso 0.5 1 d D . P . .
C2_11 C 0.4599(8) 0.4747(6) -0.0653(5) 0.103(2) Uiso 0.5 1 d D . P . .
H23_11 H 0.501(5) 0.508(4) -0.095(3) 0.155 Uiso 0.5 1 d D U P . .
H22_11 H 0.476(8) 0.409(2) -0.103(3) 0.155 Uiso 0.5 1 d D U P . .
H21_11 H 0.362(2) 0.481(5) -0.068(3) 0.155 Uiso 0.5 1 d D U P . .
C1_11 C 0.5218(12) 0.5922(6) 0.0895(6) 0.136(3) Uiso 0.5 1 d D . P . .
H13_11 H 0.489(8) 0.629(3) 0.058(3) 0.204 Uiso 0.5 1 d D U P . .
H12_11 H 0.481(7) 0.600(3) 0.142(3) 0.204 Uiso 0.5 1 d D U P . .
H11_11 H 0.617(3) 0.614(4) 0.112(4) 0.204 Uiso 0.5 1 d D U P . .
N1A_1 N 0.10098(8) 0.21706(5) -0.14562(5) 0.01917(16) Uani 1 1 d . . . . .
C1A_1 C 0.01022(9) 0.28084(6) -0.11986(6) 0.01898(17) Uani 1 1 d . . . . .
C2A_1 C -0.10231(10) 0.26285(6) -0.09726(6) 0.02142(18) Uani 1 1 d . . . . .
H2A_1 H -0.120018 0.207909 -0.099109 0.026 Uiso 1 1 calc R U . . .
C3A_1 C -0.18890(10) 0.32485(7) -0.07200(7) 0.0245(2) Uani 1 1 d . . . . .
H3A_1 H -0.265146 0.312192 -0.056343 0.029 Uiso 1 1 calc R U . . .
C4A_1 C -0.16423(11) 0.40521(7) -0.06961(7) 0.0268(2) Uani 1 1 d . . . . .
H4A_1 H -0.223316 0.447546 -0.052302 0.032 Uiso 1 1 calc R U . . .
C5A_1 C -0.05273(11) 0.42324(7) -0.09267(7) 0.0259(2) Uani 1 1 d . . . . .
H5A_1 H -0.035825 0.477951 -0.091528 0.031 Uiso 1 1 calc R U . . .
C6A_1 C 0.03445(10) 0.36160(6) -0.11745(6) 0.02265(19) Uani 1 1 d . . . . .
H6A_1 H 0.110802 0.374555 -0.132793 0.027 Uiso 1 1 calc R U . . .
B1A_1 B 0.15727(10) 0.18686(7) -0.08903(7) 0.01900(19) Uani 1 1 d . . . . .
C7A_1 C 0.11606(9) 0.22319(6) -0.00141(6) 0.01954(17) Uani 1 1 d . . . . .
C8A_1 C 0.02841(10) 0.17589(6) 0.01798(6) 0.02095(18) Uani 1 1 d . . . . .
C9A_1 C -0.02123(11) 0.21221(7) 0.09147(7) 0.0242(2) Uani 1 1 d . . . . .
H9A_1 H -0.079387 0.179591 0.104651 0.029 Uiso 1 1 calc R U . . .
C10A_1 C 0.01388(11) 0.29579(7) 0.14551(6) 0.0257(2) Uani 1 1 d . . . . .
C11A_1 C 0.10467(11) 0.34194(7) 0.12882(7) 0.0260(2) Uani 1 1 d . . . . .
H11A_1 H 0.132053 0.397939 0.167312 0.031 Uiso 1 1 calc R U . . .
C12A_1 C 0.15576(10) 0.30627(7) 0.05569(6) 0.02234(19) Uani 1 1 d . . . . .
C13A_1 C -0.01625(11) 0.08632(7) -0.04122(7) 0.0257(2) Uani 1 1 d . . . . .
H13A_1 H 0.041396 0.045565 -0.035651 0.039 Uiso 1 1 calc R U . . .
H13B_1 H -0.020172 0.082276 -0.096094 0.039 Uiso 1 1 calc R U . . .
H13C_1 H -0.098976 0.072965 -0.030349 0.039 Uiso 1 1 calc R U . . .
C14A_1 C 0.25328(11) 0.35861(7) 0.03905(7) 0.0285(2) Uani 1 1 d . . . . .
H14A_1 H 0.217524 0.377662 -0.001022 0.043 Uiso 1 1 calc R U . . .
H14B_1 H 0.323323 0.323567 0.018430 0.043 Uiso 1 1 calc R U . . .
H14C_1 H 0.282243 0.408547 0.088951 0.043 Uiso 1 1 calc R U . . .
O1A_1 O -0.03914(9) 0.33264(6) 0.21664(5) 0.03211(19) Uani 1 1 d . . . . .
Si1A_1 Si -0.15892(3) 0.39525(2) 0.23176(2) 0.02886(8) Uani 1 1 d . . . . .
C15A_1 C -0.14509(15) 0.46535(8) 0.17842(9) 0.0367(3) Uani 1 1 d . . . . .
H15A_1 H -0.074138 0.506798 0.204281 0.055 Uiso 1 1 calc R U . . .
H15B_1 H -0.221135 0.495847 0.180828 0.055 Uiso 1 1 calc R U . . .
H15C_1 H -0.132735 0.430306 0.122072 0.055 Uiso 1 1 calc R U . . .
C16A_1 C -0.14550(17) 0.45823(9) 0.34252(9) 0.0427(3) Uani 1 1 d . . . . .
H16A_1 H -0.156239 0.419680 0.368538 0.064 Uiso 1 1 calc R U . . .
H16B_1 H -0.209731 0.499834 0.356536 0.064 Uiso 1 1 calc R U . . .
H16C_1 H -0.063454 0.488452 0.361000 0.064 Uiso 1 1 calc R U . . .
C17A_1 C -0.30951(14) 0.32782(9) 0.19452(9) 0.0359(3) Uani 1 1 d . . . . .
C18A_1 C -0.41754(17) 0.38327(14) 0.22892(13) 0.0563(4) Uani 1 1 d . . . . .
H18A_1 H -0.420341 0.429692 0.211508 0.084 Uiso 1 1 calc R U . . .
H18B_1 H -0.405697 0.407487 0.287826 0.084 Uiso 1 1 calc R U . . .
H18C_1 H -0.495667 0.348080 0.209411 0.084 Uiso 1 1 calc R U . . .
C19A_1 C -0.33205(14) 0.28956(10) 0.10234(9) 0.0390(3) Uani 1 1 d . . . . .
H19A_1 H -0.408633 0.252665 0.084165 0.059 Uiso 1 1 calc R U . . .
H19B_1 H -0.262117 0.255793 0.079136 0.059 Uiso 1 1 calc R U . . .
H19C_1 H -0.339801 0.335804 0.084883 0.059 Uiso 1 1 calc R U . . .
C20A_1 C -0.30545(17) 0.25580(10) 0.22345(10) 0.0440(3) Uani 1 1 d . . . . .
H20A_1 H -0.385198 0.222450 0.206692 0.066 Uiso 1 1 calc R U . . .
H20B_1 H -0.289479 0.280923 0.282256 0.066 Uiso 1 1 calc R U . . .
H20C_1 H -0.239109 0.218332 0.199757 0.066 Uiso 1 1 calc R U . . .
N1B_1 N 0.24647(8) 0.12211(5) -0.11736(5) 0.01925(15) Uani 1 1 d . . . . .
C1B_1 C 0.29346(9) 0.08544(7) -0.06397(6) 0.02063(18) Uani 1 1 d . . . . .
C2B_1 C 0.27373(10) -0.00220(7) -0.08658(7) 0.0249(2) Uani 1 1 d . . . . .
H2B_1 H 0.233936 -0.037997 -0.138443 0.030 Uiso 1 1 calc R U . . .
C3B_1 C 0.31227(12) -0.03711(8) -0.03327(8) 0.0310(2) Uani 1 1 d . . . . .
H3B_1 H 0.299287 -0.096838 -0.049168 0.037 Uiso 1 1 calc R U . . .
C4B_1 C 0.36932(12) 0.01436(9) 0.04269(8) 0.0340(3) Uani 1 1 d . . . . .
H4B_1 H 0.393900 -0.009601 0.079306 0.041 Uiso 1 1 calc R U . . .
C5B_1 C 0.39036(12) 0.10119(9) 0.06498(7) 0.0315(2) Uani 1 1 d . . . . .
H5B_1 H 0.429987 0.136720 0.116976 0.038 Uiso 1 1 calc R U . . .
C6B_1 C 0.35380(10) 0.13679(7) 0.01168(7) 0.0250(2) Uani 1 1 d . . . . .
H6B_1 H 0.370093 0.196141 0.027015 0.030 Uiso 1 1 calc R U . . .
B1B_1 B 0.28425(10) 0.09069(7) -0.19755(7) 0.01923(19) Uani 1 1 d . . . . .
C7B_1 C 0.39050(9) 0.02669(6) -0.22713(6) 0.01948(17) Uani 1 1 d . . . . .
C8B_1 C 0.36375(10) -0.05850(7) -0.28382(7) 0.02338(19) Uani 1 1 d . . . . .
C9B_1 C 0.45923(11) -0.11070(7) -0.31754(7) 0.0278(2) Uani 1 1 d . . . . .
H9B_1 H 0.440115 -0.168291 -0.355388 0.033 Uiso 1 1 calc R U . . .
C10B_1 C 0.58177(10) -0.07912(7) -0.29624(7) 0.0252(2) Uani 1 1 d . . . . .
C11B_1 C 0.61018(10) 0.00405(7) -0.23844(7) 0.02334(19) Uani 1 1 d . . . . .
H11B_1 H 0.694382 0.025025 -0.222448 0.028 Uiso 1 1 calc R U . . .
C12B_1 C 0.51572(9) 0.05686(6) -0.20381(6) 0.02067(18) Uani 1 1 d . . . . .
C13B_1 C 0.23195(11) -0.09611(7) -0.31075(8) 0.0302(2) Uani 1 1 d . . . . .
H13D_1 H 0.217845 -0.120831 -0.369624 0.045 Uiso 1 1 calc R U . . .
H13E_1 H 0.174332 -0.051060 -0.287872 0.045 Uiso 1 1 calc R U . . .
H13F_1 H 0.218146 -0.140840 -0.292242 0.045 Uiso 1 1 calc R U . . .
C14B_1 C 0.55023(11) 0.14742(7) -0.14297(7) 0.0285(2) Uani 1 1 d . . . . .
H14D_1 H 0.638272 0.161145 -0.143166 0.043 Uiso 1 1 calc R U . . .
H14E_1 H 0.534971 0.153164 -0.089302 0.043 Uiso 1 1 calc R U . . .
H14F_1 H 0.499876 0.186809 -0.156886 0.043 Uiso 1 1 calc R U . . .
O1B_1 O 0.67231(8) -0.12850(6) -0.33696(5) 0.03256(19) Uani 1 1 d . . . . .
Si1B_1 Si 0.77861(3) -0.18248(2) -0.31065(2) 0.02279(7) Uani 1 1 d . . . . .
C15B_1 C 0.88573(13) -0.10841(9) -0.22360(8) 0.0353(3) Uani 1 1 d . . . . .
H15D_1 H 0.921016 -0.063570 -0.236449 0.053 Uiso 1 1 calc R U . . .
H15E_1 H 0.952737 -0.140301 -0.212079 0.053 Uiso 1 1 calc R U . . .
H15F_1 H 0.839960 -0.082284 -0.176365 0.053 Uiso 1 1 calc R U . . .
C16B_1 C 0.70187(16) -0.26208(9) -0.28318(10) 0.0422(3) Uani 1 1 d . . . . .
H16D_1 H 0.658137 -0.232235 -0.235587 0.063 Uiso 1 1 calc R U . . .
H16E_1 H 0.764600 -0.296516 -0.271309 0.063 Uiso 1 1 calc R U . . .
H16F_1 H 0.642397 -0.299466 -0.328144 0.063 Uiso 1 1 calc R U . . .
C17B_1 C 0.85825(10) -0.23391(7) -0.40479(7) 0.0254(2) Uani 1 1 d . . . . .
C18B_1 C 0.96404(13) -0.28634(9) -0.39196(10) 0.0380(3) Uani 1 1 d . . . . .
H18D_1 H 1.007655 -0.310154 -0.440376 0.057 Uiso 1 1 calc R U . . .
H18E_1 H 0.929751 -0.333012 -0.381318 0.057 Uiso 1 1 calc R U . . .
H18F_1 H 1.022227 -0.249305 -0.345992 0.057 Uiso 1 1 calc R U . . .
C19B_1 C 0.91144(12) -0.16416(9) -0.42651(8) 0.0331(2) Uani 1 1 d . . . . .
H19D_1 H 0.970684 -0.125642 -0.382035 0.050 Uiso 1 1 calc R U . . .
H19E_1 H 0.843812 -0.131547 -0.436088 0.050 Uiso 1 1 calc R U . . .
H19F_1 H 0.953736 -0.190827 -0.475255 0.050 Uiso 1 1 calc R U . . .
C20B_1 C 0.76441(13) -0.29312(9) -0.47416(8) 0.0381(3) Uani 1 1 d . . . . .
H20D_1 H 0.805912 -0.319604 -0.523267 0.057 Uiso 1 1 calc R U . . .
H20E_1 H 0.697082 -0.259837 -0.482920 0.057 Uiso 1 1 calc R U . . .
H20F_1 H 0.730245 -0.337781 -0.460653 0.057 Uiso 1 1 calc R U . . .
N1C_1 N 0.22136(8) 0.12168(6) -0.25205(5) 0.02034(16) Uani 1 1 d . . . . .
C1C_1 C 0.25126(10) 0.08872(7) -0.33423(6) 0.02295(19) Uani 1 1 d . . . . .
C2C_1 C 0.36741(11) 0.10745(8) -0.35154(7) 0.0271(2) Uani 1 1 d . . . . .
H2C_1 H 0.428240 0.141690 -0.309100 0.032 Uiso 1 1 calc R U . . .
C3C_1 C 0.39461(13) 0.07596(9) -0.43117(8) 0.0348(3) Uani 1 1 d . . . . .
H3C_1 H 0.474028 0.088821 -0.442835 0.042 Uiso 1 1 calc R U . . .
C4C_1 C 0.30639(15) 0.02603(10) -0.49333(8) 0.0405(3) Uani 1 1 d . . . . .
H4C_1 H 0.325088 0.004905 -0.547531 0.049 Uiso 1 1 calc R U . . .
C5C_1 C 0.19076(14) 0.00697(10) -0.47625(7) 0.0384(3) Uani 1 1 d . . . . .
H5C_1 H 0.130230 -0.027452 -0.518809 0.046 Uiso 1 1 calc R U . . .
C6C_1 C 0.16308(12) 0.03817(8) -0.39679(7) 0.0292(2) Uani 1 1 d . . . . .
H6C_1 H 0.083753 0.024874 -0.385311 0.035 Uiso 1 1 calc R U . . .
B1C_1 B 0.12611(11) 0.18214(7) -0.22865(7) 0.02005(19) Uani 1 1 d . . . . .
C7C_1 C 0.04295(15) 0.20697(11) -0.29221(11) 0.0196(3) Uani 0.75 1 d DG U P A 1
C8C_1 C 0.08723(12) 0.26891(11) -0.31466(11) 0.0204(3) Uani 0.75 1 d DG . P A 1
C9C_1 C 0.00898(15) 0.29848(9) -0.36021(10) 0.0215(3) Uani 0.75 1 d DG . P A 1
H9C_1 H 0.039239 0.340812 -0.375549 0.026 Uiso 0.75 1 calc R U P A 1
C10C_1 C -0.11354(14) 0.26611(10) -0.38330(9) 0.0228(3) Uani 0.75 1 d DG . P A 1
C11C_1 C -0.15782(12) 0.20417(11) -0.36085(10) 0.0235(3) Uani 0.75 1 d DG . P A 1
H11C_1 H -0.241555 0.182047 -0.376630 0.028 Uiso 0.75 1 calc R U P A 1
C12C_1 C -0.07957(15) 0.17460(11) -0.31531(11) 0.0200(3) Uani 0.75 1 d DG . P A 1
C13C_1 C 0.2222(3) 0.3027(2) -0.2956(2) 0.0268(5) Uani 0.75 1 d D . P A 1
H13G_1 H 0.272666 0.260638 -0.332978 0.040 Uiso 0.75 1 calc R U P A 1
H13H_1 H 0.251296 0.312646 -0.240310 0.040 Uiso 0.75 1 calc R U P A 1
H13I_1 H 0.229508 0.356491 -0.301280 0.040 Uiso 0.75 1 calc R U P A 1
C14C_1 C -0.1318(4) 0.1061(2) -0.2928(2) 0.0269(6) Uani 0.75 1 d D . P A 1
H14G_1 H -0.215221 0.119806 -0.276439 0.040 Uiso 0.75 1 calc R U P A 1
H14H_1 H -0.077800 0.103993 -0.248183 0.040 Uiso 0.75 1 calc R U P A 1
H14I_1 H -0.135967 0.050416 -0.339374 0.040 Uiso 0.75 1 calc R U P A 1
O1C_1 O -0.19137(17) 0.29734(11) -0.42627(9) 0.0302(3) Uani 0.75 1 d D . P A 1
Si1C_1 Si -0.30438(4) 0.36131(3) -0.38622(3) 0.02723(10) Uani 0.75 1 d D . P A 1
C15C_1 C -0.4477(2) 0.29641(18) -0.39505(18) 0.0526(6) Uani 0.75 1 d . . P A 1
H15G_1 H -0.467045 0.254287 -0.450964 0.079 Uiso 0.75 1 calc R U P A 1
H15H_1 H -0.516685 0.333902 -0.378827 0.079 Uiso 0.75 1 calc R U P A 1
H15I_1 H -0.435261 0.266743 -0.360033 0.079 Uiso 0.75 1 calc R U P A 1
C16C_1 C -0.2550(3) 0.42919(19) -0.27805(13) 0.0621(8) Uani 0.75 1 d . . P A 1
H16G_1 H -0.248625 0.393227 -0.248634 0.093 Uiso 0.75 1 calc R U P A 1
H16H_1 H -0.316217 0.471766 -0.255861 0.093 Uiso 0.75 1 calc R U P A 1
H16I_1 H -0.174020 0.458360 -0.272629 0.093 Uiso 0.75 1 calc R U P A 1
C17C_1 C -0.32452(18) 0.42378(10) -0.44793(12) 0.0346(3) Uani 0.75 1 d . . P A 1
C18C_1 C -0.3613(2) 0.36257(14) -0.53613(12) 0.0399(4) Uani 0.75 1 d . . P A 1
H18G_1 H -0.441869 0.333147 -0.541152 0.060 Uiso 0.75 1 calc R U P A 1
H18H_1 H -0.298500 0.320348 -0.554775 0.060 Uiso 0.75 1 calc R U P A 1
H18I_1 H -0.367006 0.395011 -0.568919 0.060 Uiso 0.75 1 calc R U P A 1
C19C_1 C -0.4259(3) 0.48694(15) -0.41684(18) 0.0569(6) Uani 0.75 1 d . . P A 1
H19G_1 H -0.440707 0.516818 -0.451507 0.085 Uiso 0.75 1 calc R U P A 1
H19H_1 H -0.399071 0.528650 -0.361697 0.085 Uiso 0.75 1 calc R U P A 1
H19I_1 H -0.502614 0.455710 -0.417435 0.085 Uiso 0.75 1 calc R U P A 1
C20C_1 C -0.2023(2) 0.47451(13) -0.43988(18) 0.0562(6) Uani 0.75 1 d . . P A 1
H20G_1 H -0.136467 0.434847 -0.458879 0.084 Uiso 0.75 1 calc R U P A 1
H20H_1 H -0.179891 0.513852 -0.383326 0.084 Uiso 0.75 1 calc R U P A 1
H20I_1 H -0.212607 0.507197 -0.472312 0.084 Uiso 0.75 1 calc R U P A 1
C7D_1 C 0.0577(5) 0.2157(4) -0.2850(4) 0.0160(5) Uiso 0.25 1 d DG U P A 2
C8D_1 C 0.1092(4) 0.2764(4) -0.3065(4) 0.0181(11) Uiso 0.25 1 d DG . P A 2
C9D_1 C 0.0370(5) 0.3083(4) -0.3528(4) 0.0268(14) Uiso 0.25 1 d DG . P A 2
H9D_1 H 0.072158 0.349788 -0.367440 0.032 Uiso 0.25 1 calc R U P A 2
C10D_1 C -0.0867(4) 0.2795(4) -0.3776(4) 0.0243(13) Uiso 0.25 1 d DG . P A 2
C11D_1 C -0.1382(4) 0.2187(4) -0.3561(4) 0.0292(14) Uiso 0.25 1 d DG . P A 2
H11D_1 H -0.222735 0.199023 -0.373045 0.035 Uiso 0.25 1 calc R U P A 2
C12D_1 C -0.0660(6) 0.1869(4) -0.3098(4) 0.0267(14) Uiso 0.25 1 d DG . P A 2
C13D_1 C 0.2404(9) 0.3054(8) -0.2835(6) 0.023(2) Uiso 0.25 1 d D . P A 2
H13L_1 H 0.288265 0.273782 -0.328590 0.034 Uiso 0.25 1 calc R U P A 2
H13M_1 H 0.270981 0.295150 -0.236810 0.034 Uiso 0.25 1 calc R U P A 2
H13N_1 H 0.249888 0.366686 -0.269811 0.034 Uiso 0.25 1 calc R U P A 2
C14D_1 C -0.1279(12) 0.1182(7) -0.2943(8) 0.024(2) Uiso 0.25 1 d D . P A 2
H14L_1 H -0.212250 0.104838 -0.321935 0.036 Uiso 0.25 1 calc R U P A 2
H14M_1 H -0.131583 0.137895 -0.236285 0.036 Uiso 0.25 1 calc R U P A 2
H14N_1 H -0.080560 0.066851 -0.314405 0.036 Uiso 0.25 1 calc R U P A 2
O1D_1 O -0.1600(4) 0.3139(3) -0.4231(3) 0.0262(12) Uiso 0.25 1 d D . P A 2
Si1D_1 Si -0.31038(12) 0.31970(8) -0.44509(8) 0.0263(2) Uiso 0.25 1 d D . P A 2
C15D_1 C -0.3173(7) 0.3507(5) -0.5317(4) 0.0363(14) Uiso 0.25 1 d . . P A 2
H15L_1 H -0.280144 0.408855 -0.513147 0.054 Uiso 0.25 1 calc R U P A 2
H15M_1 H -0.403977 0.348527 -0.553027 0.054 Uiso 0.25 1 calc R U P A 2
H15N_1 H -0.271300 0.310844 -0.574100 0.054 Uiso 0.25 1 calc R U P A 2
C16D_1 C -0.4044(5) 0.2183(3) -0.4744(3) 0.0334(10) Uiso 0.25 1 d . . P A 2
H16L_1 H -0.355463 0.169827 -0.503906 0.050 Uiso 0.25 1 calc R U P A 2
H16M_1 H -0.479198 0.217387 -0.508868 0.050 Uiso 0.25 1 calc R U P A 2
H16N_1 H -0.428195 0.214057 -0.426029 0.050 Uiso 0.25 1 calc R U P A 2
C17D_1 C -0.3672(5) 0.4068(4) -0.3531(3) 0.0354(10) Uiso 0.25 1 d . . P A 2
C18D_1 C -0.3052(7) 0.4951(5) -0.3380(5) 0.0498(14) Uiso 0.25 1 d . . P A 2
H18L_1 H -0.317201 0.503632 -0.387438 0.075 Uiso 0.25 1 calc R U P A 2
H18M_1 H -0.216217 0.496439 -0.322051 0.075 Uiso 0.25 1 calc R U P A 2
H18N_1 H -0.343139 0.540630 -0.295000 0.075 Uiso 0.25 1 calc R U P A 2
C19D_1 C -0.5078(6) 0.4095(4) -0.3693(4) 0.0448(13) Uiso 0.25 1 d . . P A 2
H19L_1 H -0.538734 0.454896 -0.322588 0.067 Uiso 0.25 1 calc R U P A 2
H19M_1 H -0.548237 0.354348 -0.378844 0.067 Uiso 0.25 1 calc R U P A 2
H19N_1 H -0.526263 0.420954 -0.416806 0.067 Uiso 0.25 1 calc R U P A 2
C20D_1 C -0.3381(7) 0.3916(5) -0.2785(5) 0.0522(15) Uiso 0.25 1 d . . P A 2
H20L_1 H -0.248025 0.392311 -0.266977 0.078 Uiso 0.25 1 calc R U P A 2
H20M_1 H -0.375814 0.335956 -0.287316 0.078 Uiso 0.25 1 calc R U P A 2
H20N_1 H -0.371710 0.436798 -0.232854 0.078 Uiso 0.25 1 calc R U P A 2

loop_
_atom_site_aniso_label
_atom_site_aniso_U_11
_atom_site_aniso_U_22
_atom_site_aniso_U_33
_atom_site_aniso_U_23
_atom_site_aniso_U_13
_atom_site_aniso_U_12
N1A_1 0.0209(4) 0.0171(3) 0.0194(4) 0.0066(3) 0.0064(3) 0.0052(3)
C1A_1 0.0217(4) 0.0166(4) 0.0176(4) 0.0056(3) 0.0051(3) 0.0047(3)
C2A_1 0.0229(4) 0.0183(4) 0.0233(4) 0.0082(3) 0.0056(4) 0.0033(3)
C3A_1 0.0236(5) 0.0226(5) 0.0280(5) 0.0099(4) 0.0087(4) 0.0054(4)
C4A_1 0.0299(5) 0.0205(4) 0.0300(5) 0.0090(4) 0.0101(4) 0.0094(4)
C5A_1 0.0332(5) 0.0173(4) 0.0278(5) 0.0088(4) 0.0091(4) 0.0053(4)
C6A_1 0.0264(5) 0.0186(4) 0.0232(4) 0.0081(4) 0.0080(4) 0.0030(3)
B1A_1 0.0201(5) 0.0164(4) 0.0199(4) 0.0064(4) 0.0050(4) 0.0022(3)
C7A_1 0.0212(4) 0.0181(4) 0.0189(4) 0.0069(3) 0.0047(3) 0.0047(3)
C8A_1 0.0240(4) 0.0189(4) 0.0209(4) 0.0085(3) 0.0060(3) 0.0057(3)
C9A_1 0.0288(5) 0.0235(5) 0.0230(5) 0.0112(4) 0.0095(4) 0.0070(4)
C10A_1 0.0317(5) 0.0263(5) 0.0192(4) 0.0084(4) 0.0080(4) 0.0093(4)
C11A_1 0.0305(5) 0.0224(5) 0.0203(4) 0.0040(4) 0.0038(4) 0.0046(4)
C12A_1 0.0240(4) 0.0199(4) 0.0212(4) 0.0065(4) 0.0036(4) 0.0035(3)
C13A_1 0.0301(5) 0.0186(4) 0.0279(5) 0.0079(4) 0.0104(4) 0.0018(4)
C14A_1 0.0293(5) 0.0219(5) 0.0300(5) 0.0067(4) 0.0049(4) -0.0017(4)
O1A_1 0.0426(5) 0.0327(4) 0.0207(4) 0.0087(3) 0.0131(3) 0.0116(4)
Si1A_1 0.03953(18) 0.02107(14) 0.02689(15) 0.00838(12) 0.01649(13) 0.00610(12)
C15A_1 0.0488(7) 0.0258(5) 0.0412(7) 0.0165(5) 0.0202(6) 0.0068(5)
C16A_1 0.0632(9) 0.0302(6) 0.0305(6) 0.0051(5) 0.0224(6) 0.0078(6)
C17A_1 0.0387(7) 0.0364(6) 0.0389(6) 0.0196(5) 0.0164(5) 0.0037(5)
C18A_1 0.0438(8) 0.0695(12) 0.0694(12) 0.0374(10) 0.0313(8) 0.0174(8)
C19A_1 0.0367(7) 0.0439(7) 0.0411(7) 0.0222(6) 0.0064(5) -0.0006(5)
C20A_1 0.0575(9) 0.0386(7) 0.0425(7) 0.0220(6) 0.0140(7) -0.0059(6)
N1B_1 0.0198(4) 0.0185(4) 0.0197(4) 0.0077(3) 0.0046(3) 0.0039(3)
C1B_1 0.0190(4) 0.0224(4) 0.0230(4) 0.0110(4) 0.0068(3) 0.0055(3)
C2B_1 0.0238(5) 0.0235(5) 0.0307(5) 0.0136(4) 0.0083(4) 0.0045(4)
C3B_1 0.0304(6) 0.0317(6) 0.0420(6) 0.0239(5) 0.0150(5) 0.0098(4)
C4B_1 0.0332(6) 0.0468(7) 0.0353(6) 0.0278(6) 0.0151(5) 0.0176(5)
C5B_1 0.0297(5) 0.0433(7) 0.0237(5) 0.0149(5) 0.0071(4) 0.0140(5)
C6B_1 0.0235(5) 0.0278(5) 0.0227(5) 0.0091(4) 0.0049(4) 0.0069(4)
B1B_1 0.0190(4) 0.0168(4) 0.0204(5) 0.0058(4) 0.0049(4) 0.0024(3)
C7B_1 0.0191(4) 0.0174(4) 0.0215(4) 0.0071(3) 0.0055(3) 0.0034(3)
C8B_1 0.0207(4) 0.0187(4) 0.0273(5) 0.0061(4) 0.0043(4) 0.0028(3)
C9B_1 0.0265(5) 0.0195(4) 0.0308(5) 0.0036(4) 0.0052(4) 0.0058(4)
C10B_1 0.0232(5) 0.0267(5) 0.0257(5) 0.0095(4) 0.0088(4) 0.0102(4)
C11B_1 0.0186(4) 0.0265(5) 0.0261(5) 0.0115(4) 0.0059(4) 0.0032(3)
C12B_1 0.0204(4) 0.0197(4) 0.0219(4) 0.0083(3) 0.0051(3) 0.0018(3)
C13B_1 0.0227(5) 0.0212(5) 0.0391(6) 0.0055(4) 0.0020(4) 0.0001(4)
C14B_1 0.0253(5) 0.0222(5) 0.0316(5) 0.0052(4) 0.0037(4) -0.0021(4)
O1B_1 0.0279(4) 0.0387(5) 0.0288(4) 0.0100(4) 0.0106(3) 0.0177(3)
Si1B_1 0.02247(14) 0.02015(13) 0.02345(14) 0.00615(11) 0.00618(10) 0.00459(10)
C15B_1 0.0389(6) 0.0320(6) 0.0281(6) 0.0071(5) -0.0020(5) 0.0020(5)
C16B_1 0.0525(8) 0.0331(6) 0.0416(7) 0.0137(6) 0.0191(6) -0.0022(6)
C17B_1 0.0218(4) 0.0236(5) 0.0269(5) 0.0059(4) 0.0070(4) 0.0057(4)
C18B_1 0.0310(6) 0.0333(6) 0.0490(8) 0.0147(6) 0.0121(5) 0.0148(5)
C19B_1 0.0317(6) 0.0351(6) 0.0348(6) 0.0152(5) 0.0120(5) 0.0047(5)
C20B_1 0.0328(6) 0.0383(7) 0.0287(6) -0.0004(5) 0.0061(5) -0.0002(5)
N1C_1 0.0225(4) 0.0197(4) 0.0178(4) 0.0059(3) 0.0063(3) 0.0056(3)
C1C_1 0.0277(5) 0.0216(4) 0.0187(4) 0.0064(3) 0.0076(4) 0.0093(4)
C2C_1 0.0300(5) 0.0280(5) 0.0244(5) 0.0106(4) 0.0103(4) 0.0094(4)
C3C_1 0.0392(6) 0.0414(7) 0.0288(6) 0.0164(5) 0.0173(5) 0.0183(5)
C4C_1 0.0496(8) 0.0492(8) 0.0215(5) 0.0112(5) 0.0137(5) 0.0258(6)
C5C_1 0.0428(7) 0.0417(7) 0.0207(5) 0.0032(5) 0.0025(5) 0.0180(6)
C6C_1 0.0309(5) 0.0290(5) 0.0221(5) 0.0047(4) 0.0041(4) 0.0103(4)
B1C_1 0.0217(5) 0.0180(4) 0.0197(5) 0.0065(4) 0.0060(4) 0.0038(4)
C7C_1 0.0204(6) 0.0181(6) 0.0176(6) 0.0044(5) 0.0046(5) 0.0030(5)
C8C_1 0.0202(7) 0.0203(7) 0.0169(7) 0.0038(5) 0.0041(6) 0.0026(6)
C9C_1 0.0251(8) 0.0223(7) 0.0184(6) 0.0089(5) 0.0066(6) 0.0054(6)
C10C_1 0.0230(8) 0.0253(8) 0.0172(6) 0.0060(6) 0.0016(6) 0.0053(7)
C11C_1 0.0211(7) 0.0238(8) 0.0200(7) 0.0044(6) -0.0002(5) 0.0010(6)
C12C_1 0.0209(7) 0.0181(7) 0.0170(6) 0.0031(6) 0.0040(5) 0.0019(5)
C13C_1 0.0266(12) 0.0275(10) 0.0284(13) 0.0134(9) 0.0055(10) 0.0031(8)
C14C_1 0.0294(11) 0.0243(12) 0.0276(11) 0.0116(9) 0.0040(6) -0.0037(9)
O1C_1 0.0349(8) 0.0298(7) 0.0245(6) 0.0107(5) -0.0006(6) 0.0075(7)
Si1C_1 0.02515(19) 0.0300(2) 0.02191(18) 0.00631(16) 0.00306(15) 0.00210(15)
C15C_1 0.0326(9) 0.0668(14) 0.0782(16) 0.0509(14) 0.0021(10) -0.0037(9)
C16C_1 0.0595(14) 0.0706(16) 0.0257(9) -0.0089(9) -0.0015(9) 0.0231(12)
C17C_1 0.0415(9) 0.0204(6) 0.0426(9) 0.0112(6) 0.0169(7) 0.0102(6)
C18C_1 0.0469(11) 0.0427(11) 0.0347(9) 0.0190(8) 0.0101(8) 0.0206(9)
C19C_1 0.0670(15) 0.0368(10) 0.0767(16) 0.0268(11) 0.0382(13) 0.0296(10)
C20C_1 0.0623(14) 0.0268(8) 0.0776(16) 0.0149(9) 0.0355(13) 0.0001(8)

loop_
_atom_type_symbol
_atom_type_description
_atom_type_scat_dispersion_real
_atom_type_scat_dispersion_imag
_atom_type_scat_source
C C 0.0030 0.0016 'International Tables Vol C Tables 4.2.6.8 and 6.1.1.4'
B B 0.0015 0.0007 'International Tables Vol C Tables 4.2.6.8 and 6.1.1.4'
N N 0.0059 0.0032 'International Tables Vol C Tables 4.2.6.8 and 6.1.1.4'
O O 0.0105 0.0059 'International Tables Vol C Tables 4.2.6.8 and 6.1.1.4'
Si Si 0.0806 0.0690 'International Tables Vol C Tables 4.2.6.8 and 6.1.1.4'
H H 0.0000 0.0000 'International Tables Vol C Tables 4.2.6.8 and 6.1.1.4'

loop_
_geom_angle_atom_site_label_1
_geom_angle_atom_site_label_2
_geom_angle_atom_site_label_3
_geom_angle
_geom_angle_site_symmetry_1
_geom_angle_site_symmetry_3
C_11 O_11 C2_11 30.8(4) . 2_665
C_11 O_11 C_11 24.5(5) . 2_665
C2_11 O_11 C_11 55.3(6) 2_665 2_665
C2_11 C_11 C_11 145.3(16) 2_665 2_665
C2_11 C_11 O_11 89.6(10) 2_665 .
C_11 C_11 O_11 125.0(12) 2_665 .
C2_11 C_11 C1_11 38.5(9) 2_665 .
C_11 C_11 C1_11 106.8(10) 2_665 .
O_11 C_11 C1_11 128.1(7) . .
C2_11 C_11 C2_11 159.8(10) 2_665 .
C_11 C_11 C2_11 14.5(7) 2_665 .
O_11 C_11 C2_11 110.6(7) . .
C1_11 C_11 C2_11 121.3(6) . .
C2_11 C_11 O_11 114.9(11) 2_665 2_665
C_11 C_11 O_11 30.4(7) 2_665 2_665
O_11 C_11 O_11 155.5(5) . 2_665
C1_11 C_11 O_11 76.4(6) . 2_665
C2_11 C_11 O_11 44.9(3) . 2_665
C2_11 C_11 C1_11 168.5(11) 2_665 2_665
C_11 C_11 C1_11 46.1(7) 2_665 2_665
O_11 C_11 C1_11 79.0(6) . 2_665
C1_11 C_11 C1_11 152.9(4) . 2_665
C2_11 C_11 C1_11 31.6(4) . 2_665
O_11 C_11 C1_11 76.5(4) 2_665 2_665
C_11 C2_11 C1_11 117.6(14) 2_665 2_665
C_11 C2_11 O_11 59.6(9) 2_665 2_665
C1_11 C2_11 O_11 177.2(11) 2_665 2_665
C_11 C2_11 C_11 20.2(10) 2_665 .
C1_11 C2_11 C_11 97.4(8) 2_665 .
O_11 C2_11 C_11 79.8(7) 2_665 .
C_11 C2_11 H23_11 103(3) 2_665 .
C1_11 C2_11 H23_11 114(4) 2_665 .
O_11 C2_11 H23_11 68(4) 2_665 .
C_11 C2_11 H23_11 115(3) . .
C_11 C2_11 H22_11 130(3) 2_665 .
C1_11 C2_11 H22_11 14(3) 2_665 .
O_11 C2_11 H22_11 169(3) 2_665 .
C_11 C2_11 H22_11 110(3) . .
H23_11 C2_11 H22_11 102(3) . .
C_11 C2_11 H21_11 104(3) 2_665 .
C1_11 C2_11 H21_11 109(4) 2_665 .
O_11 C2_11 H21_11 72(4) 2_665 .
C_11 C2_11 H21_11 112(3) . .
H23_11 C2_11 H21_11 110(3) . .
H22_11 C2_11 H21_11 107(3) . .
C2_11 C1_11 C_11 23.9(6) 2_665 .
C2_11 C1_11 C_11 51.0(6) 2_665 2_665
C_11 C1_11 C_11 27.1(4) . 2_665
C2_11 C1_11 H13_11 129(3) 2_665 .
C_11 C1_11 H13_11 105(3) . .
C_11 C1_11 H13_11 78(3) 2_665 .
C2_11 C1_11 H12_11 101(3) 2_665 .
C_11 C1_11 H12_11 115(3) . .
C_11 C1_11 H12_11 128(3) 2_665 .
H13_11 C1_11 H12_11 118(4) . .
C2_11 C1_11 H11_11 94(3) 2_665 .
C_11 C1_11 H11_11 108(3) . .
C_11 C1_11 H11_11 119(3) 2_665 .
H13_11 C1_11 H11_11 107(3) . .
H12_11 C1_11 H11_11 103(3) . .
B1C_1 N1A_1 B1A_1 122.44(9) . .
B1C_1 N1A_1 C1A_1 118.37(8) . .
B1A_1 N1A_1 C1A_1 119.08(8) . .
C2A_1 C1A_1 C6A_1 119.12(9) . .
C2A_1 C1A_1 N1A_1 120.78(9) . .
C6A_1 C1A_1 N1A_1 120.10(9) . .
C3A_1 C2A_1 C1A_1 120.41(9) . .
C3A_1 C2A_1 H2A_1 119.8 . .
C1A_1 C2A_1 H2A_1 119.8 . .
C4A_1 C3A_1 C2A_1 120.23(10) . .
C4A_1 C3A_1 H3A_1 119.9 . .
C2A_1 C3A_1 H3A_1 119.9 . .
C5A_1 C4A_1 C3A_1 119.58(10) . .
C5A_1 C4A_1 H4A_1 120.2 . .
C3A_1 C4A_1 H4A_1 120.2 . .
C4A_1 C5A_1 C6A_1 120.36(10) . .
C4A_1 C5A_1 H5A_1 119.8 . .
C6A_1 C5A_1 H5A_1 119.8 . .
C5A_1 C6A_1 C1A_1 120.29(10) . .
C5A_1 C6A_1 H6A_1 119.9 . .
C1A_1 C6A_1 H6A_1 119.9 . .
N1A_1 B1A_1 N1B_1 117.48(9) . .
N1A_1 B1A_1 C7A_1 119.01(9) . .
N1B_1 B1A_1 C7A_1 123.48(9) . .
C8A_1 C7A_1 C12A_1 118.87(9) . .
C8A_1 C7A_1 B1A_1 119.80(9) . .
C12A_1 C7A_1 B1A_1 121.00(9) . .
C9A_1 C8A_1 C7A_1 120.21(10) . .
C9A_1 C8A_1 C13A_1 119.06(10) . .
C7A_1 C8A_1 C13A_1 120.70(9) . .
C10A_1 C9A_1 C8A_1 120.31(10) . .
C10A_1 C9A_1 H9A_1 119.8 . .
C8A_1 C9A_1 H9A_1 119.8 . .
O1A_1 C10A_1 C9A_1 120.15(11) . .
O1A_1 C10A_1 C11A_1 119.76(10) . .
C9A_1 C10A_1 C11A_1 120.07(10) . .
C10A_1 C11A_1 C12A_1 120.17(10) . .
C10A_1 C11A_1 H11A_1 119.9 . .
C12A_1 C11A_1 H11A_1 119.9 . .
C11A_1 C12A_1 C7A_1 120.20(10) . .
C11A_1 C12A_1 C14A_1 118.82(10) . .
C7A_1 C12A_1 C14A_1 120.98(9) . .
C8A_1 C13A_1 H13A_1 109.5 . .
C8A_1 C13A_1 H13B_1 109.5 . .
H13A_1 C13A_1 H13B_1 109.5 . .
C8A_1 C13A_1 H13C_1 109.5 . .
H13A_1 C13A_1 H13C_1 109.5 . .
H13B_1 C13A_1 H13C_1 109.5 . .
C12A_1 C14A_1 H14A_1 109.5 . .
C12A_1 C14A_1 H14B_1 109.5 . .
H14A_1 C14A_1 H14B_1 109.5 . .
C12A_1 C14A_1 H14C_1 109.5 . .
H14A_1 C14A_1 H14C_1 109.5 . .
H14B_1 C14A_1 H14C_1 109.5 . .
C10A_1 O1A_1 Si1A_1 124.98(8) . .
O1A_1 Si1A_1 C16A_1 104.06(7) . .
O1A_1 Si1A_1 C15A_1 109.77(6) . .
C16A_1 Si1A_1 C15A_1 111.62(7) . .
O1A_1 Si1A_1 C17A_1 110.12(6) . .
C16A_1 Si1A_1 C17A_1 111.03(7) . .
C15A_1 Si1A_1 C17A_1 110.08(7) . .
Si1A_1 C15A_1 H15A_1 109.5 . .
Si1A_1 C15A_1 H15B_1 109.5 . .
H15A_1 C15A_1 H15B_1 109.5 . .
Si1A_1 C15A_1 H15C_1 109.5 . .
H15A_1 C15A_1 H15C_1 109.5 . .
H15B_1 C15A_1 H15C_1 109.5 . .
Si1A_1 C16A_1 H16A_1 109.5 . .
Si1A_1 C16A_1 H16B_1 109.5 . .
H16A_1 C16A_1 H16B_1 109.5 . .
Si1A_1 C16A_1 H16C_1 109.5 . .
H16A_1 C16A_1 H16C_1 109.5 . .
H16B_1 C16A_1 H16C_1 109.5 . .
C18A_1 C17A_1 C19A_1 108.18(14) . .
C18A_1 C17A_1 C20A_1 108.76(13) . .
C19A_1 C17A_1 C20A_1 110.20(12) . .
C18A_1 C17A_1 Si1A_1 109.66(12) . .
C19A_1 C17A_1 Si1A_1 110.83(9) . .
C20A_1 C17A_1 Si1A_1 109.18(11) . .
C17A_1 C18A_1 H18A_1 109.5 . .
C17A_1 C18A_1 H18B_1 109.5 . .
H18A_1 C18A_1 H18B_1 109.5 . .
C17A_1 C18A_1 H18C_1 109.5 . .
H18A_1 C18A_1 H18C_1 109.5 . .
H18B_1 C18A_1 H18C_1 109.5 . .
C17A_1 C19A_1 H19A_1 109.5 . .
C17A_1 C19A_1 H19B_1 109.5 . .
H19A_1 C19A_1 H19B_1 109.5 . .
C17A_1 C19A_1 H19C_1 109.5 . .
H19A_1 C19A_1 H19C_1 109.5 . .
H19B_1 C19A_1 H19C_1 109.5 . .
C17A_1 C20A_1 H20A_1 109.5 . .
C17A_1 C20A_1 H20B_1 109.5 . .
H20A_1 C20A_1 H20B_1 109.5 . .
C17A_1 C20A_1 H20C_1 109.5 . .
H20A_1 C20A_1 H20C_1 109.5 . .
H20B_1 C20A_1 H20C_1 109.5 . .
C1B_1 N1B_1 B1B_1 119.64(8) . .
C1B_1 N1B_1 B1A_1 117.76(8) . .
B1B_1 N1B_1 B1A_1 122.52(9) . .
C6B_1 C1B_1 C2B_1 119.27(10) . .
C6B_1 C1B_1 N1B_1 120.81(9) . .
C2B_1 C1B_1 N1B_1 119.86(10) . .
C3B_1 C2B_1 C1B_1 120.10(11) . .
C3B_1 C2B_1 H2B_1 120.0 . .
C1B_1 C2B_1 H2B_1 120.0 . .
C4B_1 C3B_1 C2B_1 120.58(12) . .
C4B_1 C3B_1 H3B_1 119.7 . .
C2B_1 C3B_1 H3B_1 119.7 . .
C3B_1 C4B_1 C5B_1 119.47(11) . .
C3B_1 C4B_1 H4B_1 120.3 . .
C5B_1 C4B_1 H4B_1 120.3 . .
C4B_1 C5B_1 C6B_1 120.51(12) . .
C4B_1 C5B_1 H5B_1 119.7 . .
C6B_1 C5B_1 H5B_1 119.7 . .
C1B_1 C6B_1 C5B_1 120.05(11) . .
C1B_1 C6B_1 H6B_1 120.0 . .
C5B_1 C6B_1 H6B_1 120.0 . .
N1B_1 B1B_1 N1C_1 117.08(9) . .
N1B_1 B1B_1 C7B_1 123.39(9) . .
N1C_1 B1B_1 C7B_1 119.52(9) . .
C8B_1 C7B_1 C12B_1 118.36(9) . .
C8B_1 C7B_1 B1B_1 121.32(9) . .
C12B_1 C7B_1 B1B_1 119.94(9) . .
C9B_1 C8B_1 C7B_1 120.51(10) . .
C9B_1 C8B_1 C13B_1 117.93(10) . .
C7B_1 C8B_1 C13B_1 121.56(9) . .
C10B_1 C9B_1 C8B_1 120.44(10) . .
C10B_1 C9B_1 H9B_1 119.8 . .
C8B_1 C9B_1 H9B_1 119.8 . .
O1B_1 C10B_1 C9B_1 119.06(10) . .
O1B_1 C10B_1 C11B_1 120.93(10) . .
C9B_1 C10B_1 C11B_1 119.83(10) . .
C10B_1 C11B_1 C12B_1 120.35(10) . .
C10B_1 C11B_1 H11B_1 119.8 . .
C12B_1 C11B_1 H11B_1 119.8 . .
C11B_1 C12B_1 C7B_1 120.43(9) . .
C11B_1 C12B_1 C14B_1 118.73(9) . .
C7B_1 C12B_1 C14B_1 120.81(9) . .
C8B_1 C13B_1 H13D_1 109.5 . .
C8B_1 C13B_1 H13E_1 109.5 . .
H13D_1 C13B_1 H13E_1 109.5 . .
C8B_1 C13B_1 H13F_1 109.5 . .
H13D_1 C13B_1 H13F_1 109.5 . .
H13E_1 C13B_1 H13F_1 109.5 . .
C12B_1 C14B_1 H14D_1 109.5 . .
C12B_1 C14B_1 H14E_1 109.5 . .
H14D_1 C14B_1 H14E_1 109.5 . .
C12B_1 C14B_1 H14F_1 109.5 . .
H14D_1 C14B_1 H14F_1 109.5 . .
H14E_1 C14B_1 H14F_1 109.5 . .
C10B_1 O1B_1 Si1B_1 131.68(8) . .
O1B_1 Si1B_1 C15B_1 110.35(6) . .
O1B_1 Si1B_1 C16B_1 109.77(7) . .
C15B_1 Si1B_1 C16B_1 109.41(7) . .
O1B_1 Si1B_1 C17B_1 102.14(5) . .
C15B_1 Si1B_1 C17B_1 112.35(6) . .
C16B_1 Si1B_1 C17B_1 112.62(6) . .
Si1B_1 C15B_1 H15D_1 109.5 . .
Si1B_1 C15B_1 H15E_1 109.5 . .
H15D_1 C15B_1 H15E_1 109.5 . .
Si1B_1 C15B_1 H15F_1 109.5 . .
H15D_1 C15B_1 H15F_1 109.5 . .
H15E_1 C15B_1 H15F_1 109.5 . .
Si1B_1 C16B_1 H16D_1 109.5 . .
Si1B_1 C16B_1 H16E_1 109.5 . .
H16D_1 C16B_1 H16E_1 109.5 . .
Si1B_1 C16B_1 H16F_1 109.5 . .
H16D_1 C16B_1 H16F_1 109.5 . .
H16E_1 C16B_1 H16F_1 109.5 . .
C20B_1 C17B_1 C18B_1 109.17(11) . .
C20B_1 C17B_1 C19B_1 109.12(11) . .
C18B_1 C17B_1 C19B_1 109.32(10) . .
C20B_1 C17B_1 Si1B_1 109.55(8) . .
C18B_1 C17B_1 Si1B_1 110.30(9) . .
C19B_1 C17B_1 Si1B_1 109.36(8) . .
C17B_1 C18B_1 H18D_1 109.5 . .
C17B_1 C18B_1 H18E_1 109.5 . .
H18D_1 C18B_1 H18E_1 109.5 . .
C17B_1 C18B_1 H18F_1 109.5 . .
H18D_1 C18B_1 H18F_1 109.5 . .
H18E_1 C18B_1 H18F_1 109.5 . .
C17B_1 C19B_1 H19D_1 109.5 . .
C17B_1 C19B_1 H19E_1 109.5 . .
H19D_1 C19B_1 H19E_1 109.5 . .
C17B_1 C19B_1 H19F_1 109.5 . .
H19D_1 C19B_1 H19F_1 109.5 . .
H19E_1 C19B_1 H19F_1 109.5 . .
C17B_1 C20B_1 H20D_1 109.5 . .
C17B_1 C20B_1 H20E_1 109.5 . .
H20D_1 C20B_1 H20E_1 109.5 . .
C17B_1 C20B_1 H20F_1 109.5 . .
H20D_1 C20B_1 H20F_1 109.5 . .
H20E_1 C20B_1 H20F_1 109.5 . .
B1C_1 N1C_1 C1C_1 118.07(9) . .
B1C_1 N1C_1 B1B_1 122.71(9) . .
C1C_1 N1C_1 B1B_1 119.18(8) . .
C2C_1 C1C_1 C6C_1 119.53(10) . .
C2C_1 C1C_1 N1C_1 120.60(10) . .
C6C_1 C1C_1 N1C_1 119.87(10) . .
C1C_1 C2C_1 C3C_1 120.01(12) . .
C1C_1 C2C_1 H2C_1 120.0 . .
C3C_1 C2C_1 H2C_1 120.0 . .
C4C_1 C3C_1 C2C_1 120.31(13) . .
C4C_1 C3C_1 H3C_1 119.8 . .
C2C_1 C3C_1 H3C_1 119.8 . .
C3C_1 C4C_1 C5C_1 119.81(12) . .
C3C_1 C4C_1 H4C_1 120.1 . .
C5C_1 C4C_1 H4C_1 120.1 . .
C4C_1 C5C_1 C6C_1 120.15(13) . .
C4C_1 C5C_1 H5C_1 119.9 . .
C6C_1 C5C_1 H5C_1 119.9 . .
C1C_1 C6C_1 C5C_1 120.19(13) . .
C1C_1 C6C_1 H6C_1 119.9 . .
C5C_1 C6C_1 H6C_1 119.9 . .
N1C_1 B1C_1 N1A_1 117.35(9) . .
N1C_1 B1C_1 C7D_1 123.9(3) . .
N1A_1 B1C_1 C7D_1 118.6(3) . .
N1C_1 B1C_1 C7C_1 122.74(11) . .
N1A_1 B1C_1 C7C_1 119.80(11) . .
C8C_1 C7C_1 C12C_1 120.0 . .
C8C_1 C7C_1 B1C_1 120.44(10) . .
C12C_1 C7C_1 B1C_1 118.95(11) . .
C9C_1 C8C_1 C7C_1 120.0 . .
C9C_1 C8C_1 C13C_1 117.56(16) . .
C7C_1 C8C_1 C13C_1 122.33(16) . .
C10C_1 C9C_1 C8C_1 120.0 . .
C10C_1 C9C_1 H9C_1 120.0 . .
C8C_1 C9C_1 H9C_1 120.0 . .
O1C_1 C10C_1 C9C_1 119.74(14) . .
O1C_1 C10C_1 C11C_1 120.23(14) . .
C9C_1 C10C_1 C11C_1 120.0 . .
C12C_1 C11C_1 C10C_1 120.0 . .
C12C_1 C11C_1 H11C_1 120.0 . .
C10C_1 C11C_1 H11C_1 120.0 . .
C11C_1 C12C_1 C7C_1 120.0 . .
C11C_1 C12C_1 C14C_1 118.15(18) . .
C7C_1 C12C_1 C14C_1 121.85(18) . .
C8C_1 C13C_1 H13G_1 109.5 . .
C8C_1 C13C_1 H13H_1 109.5 . .
H13G_1 C13C_1 H13H_1 109.5 . .
C8C_1 C13C_1 H13I_1 109.5 . .
H13G_1 C13C_1 H13I_1 109.5 . .
H13H_1 C13C_1 H13I_1 109.5 . .
C12C_1 C14C_1 H14G_1 109.5 . .
C12C_1 C14C_1 H14H_1 109.5 . .
H14G_1 C14C_1 H14H_1 109.5 . .
C12C_1 C14C_1 H14I_1 109.5 . .
H14G_1 C14C_1 H14I_1 109.5 . .
H14H_1 C14C_1 H14I_1 109.5 . .
C10C_1 O1C_1 Si1C_1 122.83(13) . .
O1C_1 Si1C_1 C15C_1 110.00(12) . .
O1C_1 Si1C_1 C16C_1 109.09(10) . .
C15C_1 Si1C_1 C16C_1 109.13(14) . .
O1C_1 Si1C_1 C17C_1 103.57(8) . .
C15C_1 Si1C_1 C17C_1 111.64(10) . .
C16C_1 Si1C_1 C17C_1 113.26(12) . .
Si1C_1 C15C_1 H15G_1 109.5 . .
Si1C_1 C15C_1 H15H_1 109.5 . .
H15G_1 C15C_1 H15H_1 109.5 . .
Si1C_1 C15C_1 H15I_1 109.5 . .
H15G_1 C15C_1 H15I_1 109.5 . .
H15H_1 C15C_1 H15I_1 109.5 . .
Si1C_1 C16C_1 H16G_1 109.5 . .
Si1C_1 C16C_1 H16H_1 109.5 . .
H16G_1 C16C_1 H16H_1 109.5 . .
Si1C_1 C16C_1 H16I_1 109.5 . .
H16G_1 C16C_1 H16I_1 109.5 . .
H16H_1 C16C_1 H16I_1 109.5 . .
C18C_1 C17C_1 C19C_1 109.8(2) . .
C18C_1 C17C_1 C20C_1 110.05(18) . .
C19C_1 C17C_1 C20C_1 108.70(17) . .
C18C_1 C17C_1 Si1C_1 109.52(12) . .
C19C_1 C17C_1 Si1C_1 109.39(14) . .
C20C_1 C17C_1 Si1C_1 109.34(16) . .
C17C_1 C18C_1 H18G_1 109.5 . .
C17C_1 C18C_1 H18H_1 109.5 . .
H18G_1 C18C_1 H18H_1 109.5 . .
C17C_1 C18C_1 H18I_1 109.5 . .
H18G_1 C18C_1 H18I_1 109.5 . .
H18H_1 C18C_1 H18I_1 109.5 . .
C17C_1 C19C_1 H19G_1 109.5 . .
C17C_1 C19C_1 H19H_1 109.5 . .
H19G_1 C19C_1 H19H_1 109.5 . .
C17C_1 C19C_1 H19I_1 109.5 . .
H19G_1 C19C_1 H19I_1 109.5 . .
H19H_1 C19C_1 H19I_1 109.5 . .
C17C_1 C20C_1 H20G_1 109.5 . .
C17C_1 C20C_1 H20H_1 109.5 . .
H20G_1 C20C_1 H20H_1 109.5 . .
C17C_1 C20C_1 H20I_1 109.5 . .
H20G_1 C20C_1 H20I_1 109.5 . .
H20H_1 C20C_1 H20I_1 109.5 . .
C8D_1 C7D_1 C12D_1 120.0 . .
C8D_1 C7D_1 B1C_1 123.9(4) . .
C12D_1 C7D_1 B1C_1 115.9(4) . .
C7D_1 C8D_1 C9D_1 120.0 . .
C7D_1 C8D_1 C13D_1 120.9(6) . .
C9D_1 C8D_1 C13D_1 119.0(6) . .
C8D_1 C9D_1 C10D_1 120.0 . .
C8D_1 C9D_1 H9D_1 120.0 . .
C10D_1 C9D_1 H9D_1 120.0 . .
C11D_1 C10D_1 C9D_1 120.0 . .
C11D_1 C10D_1 O1D_1 120.6(4) . .
C9D_1 C10D_1 O1D_1 119.4(4) . .
C10D_1 C11D_1 C12D_1 120.0 . .
C10D_1 C11D_1 H11D_1 120.0 . .
C12D_1 C11D_1 H11D_1 120.0 . .
C11D_1 C12D_1 C7D_1 120.0 . .
C11D_1 C12D_1 C14D_1 115.7(6) . .
C7D_1 C12D_1 C14D_1 124.2(6) . .
C8D_1 C13D_1 H13L_1 109.5 . .
C8D_1 C13D_1 H13M_1 109.5 . .
H13L_1 C13D_1 H13M_1 109.5 . .
C8D_1 C13D_1 H13N_1 109.5 . .
H13L_1 C13D_1 H13N_1 109.5 . .
H13M_1 C13D_1 H13N_1 109.5 . .
C12D_1 C14D_1 H14L_1 109.5 . .
C12D_1 C14D_1 H14M_1 109.5 . .
H14L_1 C14D_1 H14M_1 109.5 . .
C12D_1 C14D_1 H14N_1 109.5 . .
H14L_1 C14D_1 H14N_1 109.5 . .
H14M_1 C14D_1 H14N_1 109.5 . .
C10D_1 O1D_1 Si1D_1 136.3(4) . .
O1D_1 Si1D_1 C16D_1 114.3(3) . .
O1D_1 Si1D_1 C15D_1 104.2(3) . .
C16D_1 Si1D_1 C15D_1 109.9(3) . .
O1D_1 Si1D_1 C17D_1 107.0(3) . .
C16D_1 Si1D_1 C17D_1 110.0(3) . .
C15D_1 Si1D_1 C17D_1 111.3(3) . .
Si1D_1 C15D_1 H15L_1 109.5 . .
Si1D_1 C15D_1 H15M_1 109.5 . .
H15L_1 C15D_1 H15M_1 109.5 . .
Si1D_1 C15D_1 H15N_1 109.5 . .
H15L_1 C15D_1 H15N_1 109.5 . .
H15M_1 C15D_1 H15N_1 109.5 . .
Si1D_1 C16D_1 H16L_1 109.5 . .
Si1D_1 C16D_1 H16M_1 109.5 . .
H16L_1 C16D_1 H16M_1 109.5 . .
Si1D_1 C16D_1 H16N_1 109.5 . .
H16L_1 C16D_1 H16N_1 109.5 . .
H16M_1 C16D_1 H16N_1 109.5 . .
C20D_1 C17D_1 C19D_1 109.6(5) . .
C20D_1 C17D_1 C18D_1 108.5(5) . .
C19D_1 C17D_1 C18D_1 108.5(5) . .
C20D_1 C17D_1 Si1D_1 112.1(4) . .
C19D_1 C17D_1 Si1D_1 108.3(4) . .
C18D_1 C17D_1 Si1D_1 109.8(4) . .
C17D_1 C18D_1 H18L_1 109.5 . .
C17D_1 C18D_1 H18M_1 109.5 . .
H18L_1 C18D_1 H18M_1 109.5 . .
C17D_1 C18D_1 H18N_1 109.5 . .
H18L_1 C18D_1 H18N_1 109.5 . .
H18M_1 C18D_1 H18N_1 109.5 . .
C17D_1 C19D_1 H19L_1 109.5 . .
C17D_1 C19D_1 H19M_1 109.5 . .
H19L_1 C19D_1 H19M_1 109.5 . .
C17D_1 C19D_1 H19N_1 109.5 . .
H19L_1 C19D_1 H19N_1 109.5 . .
H19M_1 C19D_1 H19N_1 109.5 . .
C17D_1 C20D_1 H20L_1 109.5 . .
C17D_1 C20D_1 H20M_1 109.5 . .
H20L_1 C20D_1 H20M_1 109.5 . .
C17D_1 C20D_1 H20N_1 109.5 . .
H20L_1 C20D_1 H20N_1 109.5 . .
H20M_1 C20D_1 H20N_1 109.5 . .

loop_
_geom_bond_atom_site_label_1
_geom_bond_atom_site_label_2
_geom_bond_distance
_geom_bond_site_symmetry_2
O_11 C_11 1.183(9) .
O_11 C2_11 1.370(11) 2_665
O_11 C_11 1.912(11) 2_665
C_11 C2_11 0.702(9) 2_665
C_11 C_11 0.970(11) 2_665
C_11 C1_11 1.534(11) .
C_11 C2_11 1.597(10) .
C_11 C1_11 2.038(13) 2_665
C2_11 C1_11 1.078(11) 2_665
C2_11 H23_11 1.061(18) .
C2_11 H22_11 1.080(19) .
C2_11 H21_11 1.062(18) .
C1_11 H13_11 1.067(18) .
C1_11 H12_11 1.053(18) .
C1_11 H11_11 1.080(19) .
N1A_1 B1C_1 1.4420(14) .
N1A_1 B1A_1 1.4439(14) .
N1A_1 C1A_1 1.4444(12) .
C1A_1 C2A_1 1.3936(14) .
C1A_1 C6A_1 1.3953(14) .
C2A_1 C3A_1 1.3916(14) .
C2A_1 H2A_1 0.9500 .
C3A_1 C4A_1 1.3897(15) .
C3A_1 H3A_1 0.9500 .
C4A_1 C5A_1 1.3877(17) .
C4A_1 H4A_1 0.9500 .
C5A_1 C6A_1 1.3917(15) .
C5A_1 H5A_1 0.9500 .
C6A_1 H6A_1 0.9500 .
B1A_1 N1B_1 1.4467(13) .
B1A_1 C7A_1 1.5755(15) .
C7A_1 C8A_1 1.4051(14) .
C7A_1 C12A_1 1.4070(14) .
C8A_1 C9A_1 1.3932(14) .
C8A_1 C13A_1 1.5095(15) .
C9A_1 C10A_1 1.3874(16) .
C9A_1 H9A_1 0.9500 .
C10A_1 O1A_1 1.3768(13) .
C10A_1 C11A_1 1.3887(17) .
C11A_1 C12A_1 1.3948(15) .
C11A_1 H11A_1 0.9500 .
C12A_1 C14A_1 1.5111(16) .
C13A_1 H13A_1 0.9800 .
C13A_1 H13B_1 0.9800 .
C13A_1 H13C_1 0.9800 .
C14A_1 H14A_1 0.9800 .
C14A_1 H14B_1 0.9800 .
C14A_1 H14C_1 0.9800 .
O1A_1 Si1A_1 1.6707(10) .
Si1A_1 C16A_1 1.8553(15) .
Si1A_1 C15A_1 1.8622(14) .
Si1A_1 C17A_1 1.8858(16) .
C15A_1 H15A_1 0.9800 .
C15A_1 H15B_1 0.9800 .
C15A_1 H15C_1 0.9800 .
C16A_1 H16A_1 0.9800 .
C16A_1 H16B_1 0.9800 .
C16A_1 H16C_1 0.9800 .
C17A_1 C18A_1 1.533(2) .
C17A_1 C19A_1 1.535(2) .
C17A_1 C20A_1 1.544(2) .
C18A_1 H18A_1 0.9800 .
C18A_1 H18B_1 0.9800 .
C18A_1 H18C_1 0.9800 .
C19A_1 H19A_1 0.9800 .
C19A_1 H19B_1 0.9800 .
C19A_1 H19C_1 0.9800 .
C20A_1 H20A_1 0.9800 .
C20A_1 H20B_1 0.9800 .
C20A_1 H20C_1 0.9800 .
N1B_1 C1B_1 1.4395(13) .
N1B_1 B1B_1 1.4433(14) .
C1B_1 C6B_1 1.3914(15) .
C1B_1 C2B_1 1.3969(15) .
C2B_1 C3B_1 1.3906(16) .
C2B_1 H2B_1 0.9500 .
C3B_1 C4B_1 1.383(2) .
C3B_1 H3B_1 0.9500 .
C4B_1 C5B_1 1.386(2) .
C4B_1 H4B_1 0.9500 .
C5B_1 C6B_1 1.3941(16) .
C5B_1 H5B_1 0.9500 .
C6B_1 H6B_1 0.9500 .
B1B_1 N1C_1 1.4492(14) .
B1B_1 C7B_1 1.5790(15) .
C7B_1 C8B_1 1.4067(14) .
C7B_1 C12B_1 1.4083(14) .
C8B_1 C9B_1 1.3944(15) .
C8B_1 C13B_1 1.5103(16) .
C9B_1 C10B_1 1.3852(16) .
C9B_1 H9B_1 0.9500 .
C10B_1 O1B_1 1.3689(13) .
C10B_1 C11B_1 1.3901(16) .
C11B_1 C12B_1 1.3948(14) .
C11B_1 H11B_1 0.9500 .
C12B_1 C14B_1 1.5079(15) .
C13B_1 H13D_1 0.9800 .
C13B_1 H13E_1 0.9800 .
C13B_1 H13F_1 0.9800 .
C14B_1 H14D_1 0.9800 .
C14B_1 H14E_1 0.9800 .
C14B_1 H14F_1 0.9800 .
O1B_1 Si1B_1 1.6579(9) .
Si1B_1 C15B_1 1.8578(14) .
Si1B_1 C16B_1 1.8582(15) .
Si1B_1 C17B_1 1.8804(12) .
C15B_1 H15D_1 0.9800 .
C15B_1 H15E_1 0.9800 .
C15B_1 H15F_1 0.9800 .
C16B_1 H16D_1 0.9800 .
C16B_1 H16E_1 0.9800 .
C16B_1 H16F_1 0.9800 .
C17B_1 C20B_1 1.5328(17) .
C17B_1 C18B_1 1.5355(17) .
C17B_1 C19B_1 1.5368(18) .
C18B_1 H18D_1 0.9800 .
C18B_1 H18E_1 0.9800 .
C18B_1 H18F_1 0.9800 .
C19B_1 H19D_1 0.9800 .
C19B_1 H19E_1 0.9800 .
C19B_1 H19F_1 0.9800 .
C20B_1 H20D_1 0.9800 .
C20B_1 H20E_1 0.9800 .
C20B_1 H20F_1 0.9800 .
N1C_1 B1C_1 1.4419(14) .
N1C_1 C1C_1 1.4449(13) .
C1C_1 C2C_1 1.3908(16) .
C1C_1 C6C_1 1.3911(16) .
C2C_1 C3C_1 1.3944(16) .
C2C_1 H2C_1 0.9500 .
C3C_1 C4C_1 1.385(2) .
C3C_1 H3C_1 0.9500 .
C4C_1 C5C_1 1.386(2) .
C4C_1 H4C_1 0.9500 .
C5C_1 C6C_1 1.3934(17) .
C5C_1 H5C_1 0.9500 .
C6C_1 H6C_1 0.9500 .
B1C_1 C7D_1 1.532(4) .
B1C_1 C7C_1 1.6169(16) .
C7C_1 C8C_1 1.3900 .
C7C_1 C12C_1 1.3900 .
C8C_1 C9C_1 1.3900 .
C8C_1 C13C_1 1.520(3) .
C9C_1 C10C_1 1.3900 .
C9C_1 H9C_1 0.9500 .
C10C_1 O1C_1 1.3728(18) .
C10C_1 C11C_1 1.3900 .
C11C_1 C12C_1 1.3900 .
C11C_1 H11C_1 0.9500 .
C12C_1 C14C_1 1.523(4) .
C13C_1 H13G_1 0.9800 .
C13C_1 H13H_1 0.9800 .
C13C_1 H13I_1 0.9800 .
C14C_1 H14G_1 0.9800 .
C14C_1 H14H_1 0.9800 .
C14C_1 H14I_1 0.9800 .
O1C_1 Si1C_1 1.6692(17) .
Si1C_1 C15C_1 1.854(2) .
Si1C_1 C16C_1 1.859(2) .
Si1C_1 C17C_1 1.8691(19) .
C15C_1 H15G_1 0.9800 .
C15C_1 H15H_1 0.9800 .
C15C_1 H15I_1 0.9800 .
C16C_1 H16G_1 0.9800 .
C16C_1 H16H_1 0.9800 .
C16C_1 H16I_1 0.9800 .
C17C_1 C18C_1 1.531(3) .
C17C_1 C19C_1 1.534(3) .
C17C_1 C20C_1 1.536(3) .
C18C_1 H18G_1 0.9800 .
C18C_1 H18H_1 0.9800 .
C18C_1 H18I_1 0.9800 .
C19C_1 H19G_1 0.9800 .
C19C_1 H19H_1 0.9800 .
C19C_1 H19I_1 0.9800 .
C20C_1 H20G_1 0.9800 .
C20C_1 H20H_1 0.9800 .
C20C_1 H20I_1 0.9800 .
C7D_1 C8D_1 1.3900 .
C7D_1 C12D_1 1.3900 .
C8D_1 C9D_1 1.3900 .
C8D_1 C13D_1 1.465(10) .
C9D_1 C10D_1 1.3900 .
C9D_1 H9D_1 0.9500 .
C10D_1 C11D_1 1.3900 .
C10D_1 O1D_1 1.416(6) .
C11D_1 C12D_1 1.3900 .
C11D_1 H11D_1 0.9500 .
C12D_1 C14D_1 1.492(10) .
C13D_1 H13L_1 0.9800 .
C13D_1 H13M_1 0.9800 .
C13D_1 H13N_1 0.9800 .
C14D_1 H14L_1 0.9800 .
C14D_1 H14M_1 0.9800 .
C14D_1 H14N_1 0.9800 .
O1D_1 Si1D_1 1.660(5) .
Si1D_1 C16D_1 1.855(6) .
Si1D_1 C15D_1 1.879(7) .
Si1D_1 C17D_1 1.894(6) .
C15D_1 H15L_1 0.9800 .
C15D_1 H15M_1 0.9800 .
C15D_1 H15N_1 0.9800 .
C16D_1 H16L_1 0.9800 .
C16D_1 H16M_1 0.9800 .
C16D_1 H16N_1 0.9800 .
C17D_1 C20D_1 1.510(9) .
C17D_1 C19D_1 1.532(9) .
C17D_1 C18D_1 1.558(9) .
C18D_1 H18L_1 0.9800 .
C18D_1 H18M_1 0.9800 .
C18D_1 H18N_1 0.9800 .
C19D_1 H19L_1 0.9800 .
C19D_1 H19M_1 0.9800 .
C19D_1 H19N_1 0.9800 .
C20D_1 H20L_1 0.9800 .
C20D_1 H20M_1 0.9800 .
C20D_1 H20N_1 0.9800 .

loop_
_geom_torsion_atom_site_label_1
_geom_torsion_atom_site_label_2
_geom_torsion_atom_site_label_3
_geom_torsion_atom_site_label_4
_geom_torsion
_geom_torsion_site_symmetry_1
_geom_torsion_site_symmetry_4
C_11 O_11 C_11 C2_11 -177(2) 2_665 2_665
C2_11 O_11 C_11 C_11 177(2) 2_665 2_665
C2_11 O_11 C_11 C1_11 -0.2(12) 2_665 .
C_11 O_11 C_11 C1_11 -177(2) 2_665 .
C2_11 O_11 C_11 C2_11 178.3(12) 2_665 .
C_11 O_11 C_11 C2_11 1.5(10) 2_665 .
C2_11 O_11 C_11 O_11 177(2) 2_665 2_665
C_11 O_11 C_11 O_11 -0.004(3) 2_665 2_665
C2_11 O_11 C_11 C1_11 178.6(13) 2_665 2_665
C_11 O_11 C_11 C1_11 1.8(13) 2_665 2_665
C2_11 C_11 C2_11 C_11 -0.022(16) 2_665 2_665
O_11 C_11 C2_11 C_11 -175(3) . 2_665
C1_11 C_11 C2_11 C_11 3(3) . 2_665
O_11 C_11 C2_11 C_11 4(3) 2_665 2_665
C1_11 C_11 C2_11 C_11 -176(4) 2_665 2_665
C2_11 C_11 C2_11 C1_11 176(4) 2_665 2_665
C_11 C_11 C2_11 C1_11 176(4) 2_665 2_665
O_11 C_11 C2_11 C1_11 0.6(12) . 2_665
C1_11 C_11 C2_11 C1_11 179.2(7) . 2_665
O_11 C_11 C2_11 C1_11 179.7(13) 2_665 2_665
C2_11 C_11 C2_11 O_11 -4(3) 2_665 2_665
C_11 C_11 C2_11 O_11 -4(3) 2_665 2_665
O_11 C_11 C2_11 O_11 -179.1(6) . 2_665
C1_11 C_11 C2_11 O_11 -0.5(10) . 2_665
C1_11 C_11 C2_11 O_11 -179.7(13) 2_665 2_665
C_11 C_11 C1_11 C2_11 -177(2) 2_665 2_665
O_11 C_11 C1_11 C2_11 0.3(19) . 2_665
C2_11 C_11 C1_11 C2_11 -178.1(16) . 2_665
O_11 C_11 C1_11 C2_11 -178.4(19) 2_665 2_665
C1_11 C_11 C1_11 C2_11 -177(2) 2_665 2_665
C2_11 C_11 C1_11 C_11 177(2) 2_665 2_665
O_11 C_11 C1_11 C_11 177.4(18) . 2_665
C2_11 C_11 C1_11 C_11 -0.9(8) . 2_665
O_11 C_11 C1_11 C_11 -1.3(9) 2_665 2_665
C1_11 C_11 C1_11 C_11 0.000(3) 2_665 2_665
B1C_1 N1A_1 C1A_1 C2A_1 112.11(11) . .
B1A_1 N1A_1 C1A_1 C2A_1 -64.09(13) . .
B1C_1 N1A_1 C1A_1 C6A_1 -67.79(13) . .
B1A_1 N1A_1 C1A_1 C6A_1 116.00(11) . .
C6A_1 C1A_1 C2A_1 C3A_1 -0.52(15) . .
N1A_1 C1A_1 C2A_1 C3A_1 179.57(9) . .
C1A_1 C2A_1 C3A_1 C4A_1 0.44(17) . .
C2A_1 C3A_1 C4A_1 C5A_1 0.08(18) . .
C3A_1 C4A_1 C5A_1 C6A_1 -0.51(18) . .
C4A_1 C5A_1 C6A_1 C1A_1 0.43(17) . .
C2A_1 C1A_1 C6A_1 C5A_1 0.09(16) . .
N1A_1 C1A_1 C6A_1 C5A_1 180.00(10) . .
B1C_1 N1A_1 B1A_1 N1B_1 3.12(14) . .
C1A_1 N1A_1 B1A_1 N1B_1 179.16(9) . .
B1C_1 N1A_1 B1A_1 C7A_1 -174.91(9) . .
C1A_1 N1A_1 B1A_1 C7A_1 1.13(14) . .
N1A_1 B1A_1 C7A_1 C8A_1 98.67(12) . .
N1B_1 B1A_1 C7A_1 C8A_1 -79.24(13) . .
N1A_1 B1A_1 C7A_1 C12A_1 -74.71(13) . .
N1B_1 B1A_1 C7A_1 C12A_1 107.38(12) . .
C12A_1 C7A_1 C8A_1 C9A_1 2.28(15) . .
B1A_1 C7A_1 C8A_1 C9A_1 -171.24(9) . .
C12A_1 C7A_1 C8A_1 C13A_1 -179.62(10) . .
B1A_1 C7A_1 C8A_1 C13A_1 6.86(15) . .
C7A_1 C8A_1 C9A_1 C10A_1 1.08(16) . .
C13A_1 C8A_1 C9A_1 C10A_1 -177.05(10) . .
C8A_1 C9A_1 C10A_1 O1A_1 177.34(10) . .
C8A_1 C9A_1 C10A_1 C11A_1 -4.11(17) . .
O1A_1 C10A_1 C11A_1 C12A_1 -177.72(10) . .
C9A_1 C10A_1 C11A_1 C12A_1 3.72(17) . .
C10A_1 C11A_1 C12A_1 C7A_1 -0.31(16) . .
C10A_1 C11A_1 C12A_1 C14A_1 179.28(10) . .
C8A_1 C7A_1 C12A_1 C11A_1 -2.66(15) . .
B1A_1 C7A_1 C12A_1 C11A_1 170.78(10) . .
C8A_1 C7A_1 C12A_1 C14A_1 177.75(10) . .
B1A_1 C7A_1 C12A_1 C14A_1 -8.81(15) . .
C9A_1 C10A_1 O1A_1 Si1A_1 -96.45(12) . .
C11A_1 C10A_1 O1A_1 Si1A_1 84.99(13) . .
C10A_1 O1A_1 Si1A_1 C16A_1 -157.52(11) . .
C10A_1 O1A_1 Si1A_1 C15A_1 -37.94(12) . .
C10A_1 O1A_1 Si1A_1 C17A_1 83.41(11) . .
O1A_1 Si1A_1 C17A_1 C18A_1 164.36(10) . .
C16A_1 Si1A_1 C17A_1 C18A_1 49.65(13) . .
C15A_1 Si1A_1 C17A_1 C18A_1 -74.47(12) . .
O1A_1 Si1A_1 C17A_1 C19A_1 -76.28(11) . .
C16A_1 Si1A_1 C17A_1 C19A_1 169.01(10) . .
C15A_1 Si1A_1 C17A_1 C19A_1 44.89(12) . .
O1A_1 Si1A_1 C17A_1 C20A_1 45.29(11) . .
C16A_1 Si1A_1 C17A_1 C20A_1 -69.42(12) . .
C15A_1 Si1A_1 C17A_1 C20A_1 166.46(10) . .
N1A_1 B1A_1 N1B_1 C1B_1 -173.80(9) . .
C7A_1 B1A_1 N1B_1 C1B_1 4.14(14) . .
N1A_1 B1A_1 N1B_1 B1B_1 3.02(14) . .
C7A_1 B1A_1 N1B_1 B1B_1 -179.04(9) . .
B1B_1 N1B_1 C1B_1 C6B_1 124.96(11) . .
B1A_1 N1B_1 C1B_1 C6B_1 -58.12(13) . .
B1B_1 N1B_1 C1B_1 C2B_1 -57.90(13) . .
B1A_1 N1B_1 C1B_1 C2B_1 119.02(11) . .
C6B_1 C1B_1 C2B_1 C3B_1 1.11(16) . .
N1B_1 C1B_1 C2B_1 C3B_1 -176.08(10) . .
C1B_1 C2B_1 C3B_1 C4B_1 0.58(17) . .
C2B_1 C3B_1 C4B_1 C5B_1 -1.33(18) . .
C3B_1 C4B_1 C5B_1 C6B_1 0.40(19) . .
C2B_1 C1B_1 C6B_1 C5B_1 -2.03(16) . .
N1B_1 C1B_1 C6B_1 C5B_1 175.12(10) . .
C4B_1 C5B_1 C6B_1 C1B_1 1.30(18) . .
C1B_1 N1B_1 B1B_1 N1C_1 171.85(9) . .
B1A_1 N1B_1 B1B_1 N1C_1 -4.92(14) . .
C1B_1 N1B_1 B1B_1 C7B_1 -9.25(14) . .
B1A_1 N1B_1 B1B_1 C7B_1 173.98(9) . .
N1B_1 B1B_1 C7B_1 C8B_1 110.08(12) . .
N1C_1 B1B_1 C7B_1 C8B_1 -71.04(13) . .
N1B_1 B1B_1 C7B_1 C12B_1 -77.11(13) . .
N1C_1 B1B_1 C7B_1 C12B_1 101.76(12) . .
C12B_1 C7B_1 C8B_1 C9B_1 -1.79(16) . .
B1B_1 C7B_1 C8B_1 C9B_1 171.12(10) . .
C12B_1 C7B_1 C8B_1 C13B_1 178.87(11) . .
B1B_1 C7B_1 C8B_1 C13B_1 -8.22(16) . .
C7B_1 C8B_1 C9B_1 C10B_1 -0.59(18) . .
C13B_1 C8B_1 C9B_1 C10B_1 178.77(11) . .
C8B_1 C9B_1 C10B_1 O1B_1 -172.57(11) . .
C8B_1 C9B_1 C10B_1 C11B_1 2.63(18) . .
O1B_1 C10B_1 C11B_1 C12B_1 172.87(10) . .
C9B_1 C10B_1 C11B_1 C12B_1 -2.23(17) . .
C10B_1 C11B_1 C12B_1 C7B_1 -0.20(16) . .
C10B_1 C11B_1 C12B_1 C14B_1 -178.38(10) . .
C8B_1 C7B_1 C12B_1 C11B_1 2.18(15) . .
B1B_1 C7B_1 C12B_1 C11B_1 -170.83(10) . .
C8B_1 C7B_1 C12B_1 C14B_1 -179.67(10) . .
B1B_1 C7B_1 C12B_1 C14B_1 7.31(15) . .
C9B_1 C10B_1 O1B_1 Si1B_1 -106.58(13) . .
C11B_1 C10B_1 O1B_1 Si1B_1 78.28(15) . .
C10B_1 O1B_1 Si1B_1 C15B_1 -62.21(13) . .
C10B_1 O1B_1 Si1B_1 C16B_1 58.45(13) . .
C10B_1 O1B_1 Si1B_1 C17B_1 178.14(11) . .
O1B_1 Si1B_1 C17B_1 C20B_1 -61.07(10) . .
C15B_1 Si1B_1 C17B_1 C20B_1 -179.31(9) . .
C16B_1 Si1B_1 C17B_1 C20B_1 56.59(12) . .
O1B_1 Si1B_1 C17B_1 C18B_1 178.73(9) . .
C15B_1 Si1B_1 C17B_1 C18B_1 60.50(10) . .
C16B_1 Si1B_1 C17B_1 C18B_1 -63.60(11) . .
O1B_1 Si1B_1 C17B_1 C19B_1 58.48(9) . .
C15B_1 Si1B_1 C17B_1 C19B_1 -59.75(10) . .
C16B_1 Si1B_1 C17B_1 C19B_1 176.15(9) . .
N1B_1 B1B_1 N1C_1 B1C_1 0.86(15) . .
C7B_1 B1B_1 N1C_1 B1C_1 -178.09(9) . .
N1B_1 B1B_1 N1C_1 C1C_1 -176.79(9) . .
C7B_1 B1B_1 N1C_1 C1C_1 4.27(14) . .
B1C_1 N1C_1 C1C_1 C2C_1 114.53(12) . .
B1B_1 N1C_1 C1C_1 C2C_1 -67.72(14) . .
B1C_1 N1C_1 C1C_1 C6C_1 -65.12(14) . .
B1B_1 N1C_1 C1C_1 C6C_1 112.63(12) . .
C6C_1 C1C_1 C2C_1 C3C_1 0.32(17) . .
N1C_1 C1C_1 C2C_1 C3C_1 -179.33(10) . .
C1C_1 C2C_1 C3C_1 C4C_1 0.02(19) . .
C2C_1 C3C_1 C4C_1 C5C_1 -0.3(2) . .
C3C_1 C4C_1 C5C_1 C6C_1 0.2(2) . .
C2C_1 C1C_1 C6C_1 C5C_1 -0.39(17) . .
N1C_1 C1C_1 C6C_1 C5C_1 179.27(11) . .
C4C_1 C5C_1 C6C_1 C1C_1 0.1(2) . .
C1C_1 N1C_1 B1C_1 N1A_1 -177.51(9) . .
B1B_1 N1C_1 B1C_1 N1A_1 4.82(15) . .
C1C_1 N1C_1 B1C_1 C7D_1 -2.1(3) . .
B1B_1 N1C_1 B1C_1 C7D_1 -179.7(3) . .
C1C_1 N1C_1 B1C_1 C7C_1 6.25(16) . .
B1B_1 N1C_1 B1C_1 C7C_1 -171.42(11) . .
B1A_1 N1A_1 B1C_1 N1C_1 -6.88(15) . .
C1A_1 N1A_1 B1C_1 N1C_1 177.05(9) . .
B1A_1 N1A_1 B1C_1 C7D_1 177.4(3) . .
C1A_1 N1A_1 B1C_1 C7D_1 1.4(3) . .
B1A_1 N1A_1 B1C_1 C7C_1 169.48(11) . .
C1A_1 N1A_1 B1C_1 C7C_1 -6.59(15) . .
N1C_1 B1C_1 C7C_1 C8C_1 -83.50(14) . .
N1A_1 B1C_1 C7C_1 C8C_1 100.34(13) . .
N1C_1 B1C_1 C7C_1 C12C_1 105.47(13) . .
N1A_1 B1C_1 C7C_1 C12C_1 -70.69(14) . .
C12C_1 C7C_1 C8C_1 C9C_1 0.0 . .
B1C_1 C7C_1 C8C_1 C9C_1 -170.93(15) . .
C12C_1 C7C_1 C8C_1 C13C_1 -176.2(2) . .
B1C_1 C7C_1 C8C_1 C13C_1 12.9(2) . .
C7C_1 C8C_1 C9C_1 C10C_1 0.0 . .
C13C_1 C8C_1 C9C_1 C10C_1 176.3(2) . .
C8C_1 C9C_1 C10C_1 O1C_1 178.11(15) . .
C8C_1 C9C_1 C10C_1 C11C_1 0.0 . .
O1C_1 C10C_1 C11C_1 C12C_1 -178.10(15) . .
C9C_1 C10C_1 C11C_1 C12C_1 0.0 . .
C10C_1 C11C_1 C12C_1 C7C_1 0.0 . .
C10C_1 C11C_1 C12C_1 C14C_1 -179.4(2) . .
C8C_1 C7C_1 C12C_1 C11C_1 0.0 . .
B1C_1 C7C_1 C12C_1 C11C_1 171.07(15) . .
C8C_1 C7C_1 C12C_1 C14C_1 179.4(2) . .
B1C_1 C7C_1 C12C_1 C14C_1 -9.5(2) . .
C9C_1 C10C_1 O1C_1 Si1C_1 -107.06(17) . .
C11C_1 C10C_1 O1C_1 Si1C_1 71.05(18) . .
C10C_1 O1C_1 Si1C_1 C15C_1 -87.34(19) . .
C10C_1 O1C_1 Si1C_1 C16C_1 32.3(2) . .
C10C_1 O1C_1 Si1C_1 C17C_1 153.22(17) . .
O1C_1 Si1C_1 C17C_1 C18C_1 60.28(16) . .
C15C_1 Si1C_1 C17C_1 C18C_1 -58.03(18) . .
C16C_1 Si1C_1 C17C_1 C18C_1 178.31(16) . .
O1C_1 Si1C_1 C17C_1 C19C_1 -179.30(16) . .
C15C_1 Si1C_1 C17C_1 C19C_1 62.39(19) . .
C16C_1 Si1C_1 C17C_1 C19C_1 -61.27(19) . .
O1C_1 Si1C_1 C17C_1 C20C_1 -60.38(15) . .
C15C_1 Si1C_1 C17C_1 C20C_1 -178.68(15) . .
C16C_1 Si1C_1 C17C_1 C20C_1 57.65(16) . .
N1C_1 B1C_1 C7D_1 C8D_1 -75.7(5) . .
N1A_1 B1C_1 C7D_1 C8D_1 99.7(4) . .
N1C_1 B1C_1 C7D_1 C12D_1 109.3(3) . .
N1A_1 B1C_1 C7D_1 C12D_1 -75.3(4) . .
C12D_1 C7D_1 C8D_1 C9D_1 0.0 . .
B1C_1 C7D_1 C8D_1 C9D_1 -174.8(6) . .
C12D_1 C7D_1 C8D_1 C13D_1 -177.8(8) . .
B1C_1 C7D_1 C8D_1 C13D_1 7.5(8) . .
C7D_1 C8D_1 C9D_1 C10D_1 0.0 . .
C13D_1 C8D_1 C9D_1 C10D_1 177.8(8) . .
C8D_1 C9D_1 C10D_1 C11D_1 0.0 . .
C8D_1 C9D_1 C10D_1 O1D_1 178.5(6) . .
C9D_1 C10D_1 C11D_1 C12D_1 0.0 . .
O1D_1 C10D_1 C11D_1 C12D_1 -178.5(6) . .
C10D_1 C11D_1 C12D_1 C7D_1 0.0 . .
C10D_1 C11D_1 C12D_1 C14D_1 -176.5(8) . .
C8D_1 C7D_1 C12D_1 C11D_1 0.0 . .
B1C_1 C7D_1 C12D_1 C11D_1 175.2(5) . .
C8D_1 C7D_1 C12D_1 C14D_1 176.2(9) . .
B1C_1 C7D_1 C12D_1 C14D_1 -8.7(8) . .
C11D_1 C10D_1 O1D_1 Si1D_1 17.7(9) . .
C9D_1 C10D_1 O1D_1 Si1D_1 -160.8(5) . .
C10D_1 O1D_1 Si1D_1 C16D_1 -44.9(7) . .
C10D_1 O1D_1 Si1D_1 C15D_1 -164.9(7) . .
C10D_1 O1D_1 Si1D_1 C17D_1 77.1(7) . .
O1D_1 Si1D_1 C17D_1 C20D_1 -55.0(5) . .
C16D_1 Si1D_1 C17D_1 C20D_1 69.7(5) . .
C15D_1 Si1D_1 C17D_1 C20D_1 -168.2(5) . .
O1D_1 Si1D_1 C17D_1 C19D_1 -176.1(4) . .
C16D_1 Si1D_1 C17D_1 C19D_1 -51.4(5) . .
C15D_1 Si1D_1 C17D_1 C19D_1 70.7(5) . .
O1D_1 Si1D_1 C17D_1 C18D_1 65.7(5) . .
C16D_1 Si1D_1 C17D_1 C18D_1 -169.6(4) . .
C15D_1 Si1D_1 C17D_1 C18D_1 -47.5(5) . .
